data_7048114
loop_
_publ_author_name
'Gimeno-Prat, Antonio'
'Cort\'es-Sanch\'on, Adri\'an'
'Mart\'in, Antonio'
'Baya, Miguel'
'Casas, Jos\'e M'

_publ_section_title
;
 Platinum-mediated monohydration of SO<sub>2</sub>.
;
_journal_issue 47
_journal_name_full 'Dalton transactions (Cambridge, England : 2003)'
_journal_page_first 16846
_journal_page_last 16849
_journal_paper_doi 10.1039/c8dt04169e
_journal_volume 47
_journal_year 2018
_chemical_formula_moiety 'C14 H14 Cl N2 O5 Pt S, C16 H36 N'
_chemical_formula_sum 'C30 H50 Cl N3 O5 Pt S'
_chemical_formula_weight 795.33
_space_group_crystal_system triclinic
_space_group_IT_number 2
_space_group_name_Hall '-P 1'
_space_group_name_H-M_alt 'P -1'
_symmetry_space_group_name_Hall '-P 1'
_symmetry_space_group_name_H-M 'P -1'
_atom_sites_solution_hydrogens mixed
_audit_creation_method SHELXL-2013
_audit_update_record
;
2018-09-03 deposited with the CCDC.
2018-11-13 downloaded from the CCDC.
;
_cell_angle_alpha 75.5405(9)
_cell_angle_beta 87.5246(10)
_cell_angle_gamma 75.2855(11)
_cell_formula_units_Z 2
_cell_length_a 9.61808(14)
_cell_length_b 9.79714(12)
_cell_length_c 18.71519(18)
_cell_measurement_reflns_used 20167
_cell_measurement_temperature 100(2)
_cell_measurement_theta_max 29.1620
_cell_measurement_theta_min 4.4720
_cell_volume 1651.27(4)
_computing_cell_refinement
;
CrysAlisPro, Agilent Technologies,
Version 1.171.37.35 (release 13-08-2014 CrysAlis171 .NET)
(compiled Aug 13 2014,18:06:01)
;
_computing_data_collection
;
CrysAlisPro, Agilent Technologies,
Version 1.171.37.35 (release 13-08-2014 CrysAlis171 .NET)
(compiled Aug 13 2014,18:06:01)
;
_computing_data_reduction
;
CrysAlisPro, Agilent Technologies,
Version 1.171.37.35 (release 13-08-2014 CrysAlis171 .NET)
(compiled Aug 13 2014,18:06:01)
;
_computing_structure_refinement 'SHELXL-2013 (Sheldrick, 2013)'
_computing_structure_solution shelxs
_diffrn_ambient_temperature 100(2)
_diffrn_detector_area_resol_mean 16.0655
_diffrn_measured_fraction_theta_full 0.993
_diffrn_measured_fraction_theta_max 0.889
_diffrn_measurement_details
;
#__ type_ start__ end____ width___ exp.time_
  1 omega  -45.00   52.20   0.6000   10.0000
omega____ theta____ kappa____ phi______ frames
    -      -15.9305   77.0000   30.0000 162

#__ type_ start__ end____ width___ exp.time_
  2 omega  -45.00   52.20   0.6000   10.0000
omega____ theta____ kappa____ phi______ frames
    -      -15.9305   77.0000  -90.0000 162

#__ type_ start__ end____ width___ exp.time_
  3 omega  -45.00   52.20   0.6000   10.0000
omega____ theta____ kappa____ phi______ frames
    -      -15.9305   77.0000    0.0000 162

#__ type_ start__ end____ width___ exp.time_
  4 omega  -11.00   86.20   0.6000   10.0000
omega____ theta____ kappa____ phi______ frames
    -       18.1180   77.0000  -90.0000 162

#__ type_ start__ end____ width___ exp.time_
  5 omega  -11.00   86.20   0.6000   10.0000
omega____ theta____ kappa____ phi______ frames
    -       18.1180   77.0000  150.0000 162

#__ type_ start__ end____ width___ exp.time_
  6 omega  -25.00   24.20   0.6000   10.0000
omega____ theta____ kappa____ phi______ frames
    -      -15.9305  -99.0000  -60.0000 82

#__ type_ start__ end____ width___ exp.time_
  7 omega  -25.00   59.00   0.6000   10.0000
omega____ theta____ kappa____ phi______ frames
    -       18.1180  -99.0000  120.0000 140

#__ type_ start__ end____ width___ exp.time_
  8 omega  -25.00   59.00   0.6000   10.0000
omega____ theta____ kappa____ phi______ frames
    -       18.1180  -99.0000 -120.0000 140

#__ type_ start__ end____ width___ exp.time_
  9 omega    0.00   87.00   0.6000   10.0000
omega____ theta____ kappa____ phi______ frames
    -       18.1180   57.0000   60.0000 145

#__ type_ start__ end____ width___ exp.time_
 10 omega    0.00   87.00   0.6000   10.0000
omega____ theta____ kappa____ phi______ frames
    -       18.1180   57.0000  -30.0000 145

#__ type_ start__ end____ width___ exp.time_
 11 omega  -25.00   10.40   0.6000   10.0000
omega____ theta____ kappa____ phi______ frames
    -       18.1180  -99.0000   30.0000 59

#__ type_ start__ end____ width___ exp.time_
 12 omega  -50.00   37.00   0.6000   10.0000
omega____ theta____ kappa____ phi______ frames
    -       18.1180  -57.0000  150.0000 145

;
_diffrn_measurement_device_type 'Xcalibur, Sapphire3'
_diffrn_measurement_method '\w scans'
_diffrn_orient_matrix_UB_11 0.0301588000
_diffrn_orient_matrix_UB_12 0.0038012000
_diffrn_orient_matrix_UB_13 -0.0354868000
_diffrn_orient_matrix_UB_21 0.0111958000
_diffrn_orient_matrix_UB_22 -0.0764081000
_diffrn_orient_matrix_UB_23 0.0058458000
_diffrn_orient_matrix_UB_31 -0.0691480000
_diffrn_orient_matrix_UB_32 0.0107064000
_diffrn_orient_matrix_UB_33 -0.0154638000
_diffrn_radiation_type MoK\a
_diffrn_radiation_wavelength 0.71073
_diffrn_reflns_av_R_equivalents 0.0248
_diffrn_reflns_av_unetI/netI 0.0186
_diffrn_reflns_Laue_measured_fraction_full 0.993
_diffrn_reflns_Laue_measured_fraction_max 0.889
_diffrn_reflns_limit_h_max 13
_diffrn_reflns_limit_h_min -13
_diffrn_reflns_limit_k_max 13
_diffrn_reflns_limit_k_min -13
_diffrn_reflns_limit_l_max 24
_diffrn_reflns_limit_l_min -25
_diffrn_reflns_number 35627
_diffrn_reflns_point_group_measured_fraction_full 0.993
_diffrn_reflns_point_group_measured_fraction_max 0.889
_diffrn_reflns_theta_full 25.000
_diffrn_reflns_theta_max 29.160
_diffrn_reflns_theta_min 4.302
_diffrn_source 'Enhance (Mo) X-ray Source'
_exptl_absorpt_coefficient_mu 4.434
_exptl_absorpt_correction_T_max 1.00000
_exptl_absorpt_correction_T_min 0.43701
_exptl_absorpt_correction_type multi-scan
_exptl_absorpt_process_details
;
CrysAlisPro, Agilent Technologies,
Version 1.171.37.35 (release 13-08-2014 CrysAlis171 .NET)
(compiled Aug 13 2014,18:06:01)
Empirical absorption correction using spherical harmonics,
 implemented in SCALE3 ABSPACK scaling algorithm.
Empirical absorption correction using spherical harmonics,
 implemented in SCALE3 ABSPACK scaling algorithm.
;
_exptl_crystal_colour 'translucent colourless'
_exptl_crystal_density_diffrn 1.600
_exptl_crystal_description prism
_exptl_crystal_F_000 804
_exptl_crystal_size_max 0.4800
_exptl_crystal_size_mid 0.2900
_exptl_crystal_size_min 0.0900
_refine_diff_density_max 0.997
_refine_diff_density_min -0.650
_refine_diff_density_rms 0.077
_refine_ls_extinction_method none
_refine_ls_goodness_of_fit_ref 1.028
_refine_ls_hydrogen_treatment mixed
_refine_ls_matrix_type full
_refine_ls_number_parameters 390
_refine_ls_number_reflns 7937
_refine_ls_number_restraints 0
_refine_ls_restrained_S_all 1.028
_refine_ls_R_factor_all 0.0181
_refine_ls_R_factor_gt 0.0171
_refine_ls_shift/su_max 0.001
_refine_ls_shift/su_mean 0.000
_refine_ls_structure_factor_coef Fsqd
_refine_ls_weighting_details 'w=1/[\s^2^(Fo^2^)+(0.0241P)^2^+0.8125P] where P=(Fo^2^+2Fc^2^)/3'
_refine_ls_weighting_scheme calc
_refine_ls_wR_factor_gt 0.0416
_refine_ls_wR_factor_ref 0.0420
_reflns_Friedel_coverage 0.000
_reflns_number_gt 7660
_reflns_number_total 7937
_reflns_threshold_expression 'I > 2\s(I)'
_cod_data_source_file c8dt04169e3.cif
_cod_data_source_block 2
_cod_depositor_comments 'Adding full bibliography for 7048113--7048114.cif.'
_cod_original_cell_volume 1651.28(4)
_cod_database_code 7048114
_shelx_space_group_comment
;
The symmetry employed for this shelxl refinement is uniquely defined
by the following loop, which should always be used as a source of
symmetry information in preference to the above space-group names.
They are only intended as comments.
;
_shelxl_version_number 2013-4

loop_
_space_group_symop_operation_xyz
'x, y, z'
'-x, -y, -z'

loop_
_atom_site_label
_atom_site_type_symbol
_atom_site_fract_x
_atom_site_fract_y
_atom_site_fract_z
_atom_site_U_iso_or_equiv
_atom_site_adp_type
_atom_site_occupancy
_atom_site_site_symmetry_order
_atom_site_calc_flag
_atom_site_refinement_flags_posn
_atom_site_refinement_flags_adp
Pt Pt -0.25716(2) -0.01697(2) 0.22829(2) 0.01592(3) Uani 1 1 d . .
S S -0.07649(5) -0.00256(5) 0.29574(2) 0.01666(8) Uani 1 1 d . .
Cl Cl -0.44921(5) -0.04583(5) 0.15970(3) 0.02420(9) Uani 1 1 d . .
N1 N -0.10442(17) -0.05784(18) 0.15314(8) 0.0189(3) Uani 1 1 d . .
H1N H -0.024(3) -0.035(3) 0.1641(13) 0.023(6) Uiso 1 1 d . .
N2 N -0.41018(17) 0.01572(18) 0.30509(9) 0.0194(3) Uani 1 1 d . .
H2N H -0.470(3) -0.034(3) 0.3077(14) 0.034(7) Uiso 1 1 d . .
O1 O -0.19905(15) -0.15701(16) 0.07375(7) 0.0240(3) Uani 1 1 d . .
H1O H -0.274(3) -0.120(4) 0.0959(17) 0.054(9) Uiso 1 1 d . .
O2 O -0.38259(15) 0.20392(15) 0.35038(8) 0.0252(3) Uani 1 1 d . .
H2O H -0.269(4) 0.169(4) 0.3372(19) 0.074(11) Uiso 1 1 d . .
O3 O -0.12577(15) 0.12912(15) 0.32730(8) 0.0241(3) Uani 1 1 d . .
O4 O -0.03638(15) -0.13489(14) 0.35580(7) 0.0228(3) Uani 1 1 d . .
O5 O 0.04707(15) 0.01835(17) 0.24784(8) 0.0266(3) Uani 1 1 d . .
C1 C -0.0911(2) -0.1195(2) 0.09930(10) 0.0195(4) Uani 1 1 d . .
C2 C 0.0483(2) -0.1614(2) 0.06243(10) 0.0191(4) Uani 1 1 d . .
C3 C 0.1757(2) -0.1406(2) 0.08633(11) 0.0244(4) Uani 1 1 d . .
H3 H 0.1747 -0.0977 0.1267 0.029 Uiso 1 1 calc R U
C4 C 0.3034(2) -0.1826(2) 0.05103(11) 0.0288(4) Uani 1 1 d . .
H4 H 0.3895 -0.1679 0.0673 0.035 Uiso 1 1 calc R U
C5 C 0.3065(2) -0.2459(2) -0.00788(11) 0.0293(4) Uani 1 1 d . .
H5 H 0.3944 -0.2741 -0.0318 0.035 Uiso 1 1 calc R U
C6 C 0.1812(2) -0.2679(2) -0.03180(11) 0.0300(4) Uani 1 1 d . .
H6 H 0.1836 -0.3120 -0.0718 0.036 Uiso 1 1 calc R U
C7 C 0.0518(2) -0.2254(2) 0.00281(11) 0.0252(4) Uani 1 1 d . .
H7 H -0.0340 -0.2396 -0.0139 0.030 Uiso 1 1 calc R U
C8 C -0.4521(2) 0.1084(2) 0.34553(10) 0.0187(3) Uani 1 1 d . .
C9 C -0.58353(19) 0.1089(2) 0.39130(10) 0.0180(3) Uani 1 1 d . .
C10 C -0.6914(2) 0.0456(2) 0.37700(10) 0.0204(4) Uani 1 1 d . .
H10 H -0.6861 0.0074 0.3348 0.024 Uiso 1 1 calc R U
C11 C -0.8059(2) 0.0388(2) 0.42444(11) 0.0240(4) Uani 1 1 d . .
H11 H -0.8789 -0.0039 0.4145 0.029 Uiso 1 1 calc R U
C12 C -0.8139(2) 0.0942(2) 0.48650(10) 0.0246(4) Uani 1 1 d . .
H12 H -0.8909 0.0866 0.5196 0.030 Uiso 1 1 calc R U
C13 C -0.7099(2) 0.1604(2) 0.50032(10) 0.0239(4) Uani 1 1 d . .
H13 H -0.7169 0.1999 0.5422 0.029 Uiso 1 1 calc R U
C14 C -0.5947(2) 0.1690(2) 0.45253(11) 0.0218(4) Uani 1 1 d . .
H14 H -0.5241 0.2156 0.4616 0.026 Uiso 1 1 calc R U
N3 N 0.01753(15) 0.48369(15) 0.27031(7) 0.0131(3) Uani 1 1 d . .
C15 C -0.01573(18) 0.41531(18) 0.34955(9) 0.0142(3) Uani 1 1 d . .
H15A H 0.0761 0.3719 0.3780 0.017 Uiso 1 1 calc R U
H15B H -0.0608 0.3351 0.3493 0.017 Uiso 1 1 calc R U
C16 C -0.11448(19) 0.51958(19) 0.38960(9) 0.0164(3) Uani 1 1 d . .
H16A H -0.2084 0.5610 0.3630 0.020 Uiso 1 1 calc R U
H16B H -0.0713 0.6009 0.3902 0.020 Uiso 1 1 calc R U
C17 C -0.1371(2) 0.4387(2) 0.46934(9) 0.0190(3) Uani 1 1 d . .
H17A H -0.0419 0.3883 0.4934 0.023 Uiso 1 1 calc R U
H17B H -0.1859 0.5111 0.4968 0.023 Uiso 1 1 calc R U
C18 C -0.2254(2) 0.3272(2) 0.47521(11) 0.0265(4) Uani 1 1 d . .
H18A H -0.2397 0.2843 0.5273 0.040 Uiso 1 1 calc R U
H18B H -0.1741 0.2504 0.4517 0.040 Uiso 1 1 calc R U
H18C H -0.3190 0.3754 0.4503 0.040 Uiso 1 1 calc R U
C19 C 0.09624(18) 0.60228(18) 0.26752(9) 0.0148(3) Uani 1 1 d . .
H19A H 0.1206 0.6397 0.2156 0.018 Uiso 1 1 calc R U
H19B H 0.0292 0.6839 0.2832 0.018 Uiso 1 1 calc R U
C20 C 0.23361(19) 0.5567(2) 0.31466(10) 0.0186(3) Uani 1 1 d . .
H20A H 0.2940 0.4633 0.3072 0.022 Uiso 1 1 calc R U
H20B H 0.2091 0.5423 0.3675 0.022 Uiso 1 1 calc R U
C21 C 0.3173(2) 0.6747(2) 0.29304(11) 0.0234(4) Uani 1 1 d . .
H21A H 0.3408 0.6890 0.2401 0.028 Uiso 1 1 calc R U
H21B H 0.2560 0.7679 0.3002 0.028 Uiso 1 1 calc R U
C22 C 0.4567(2) 0.6339(3) 0.33896(12) 0.0291(4) Uani 1 1 d . .
H22A H 0.5120 0.7062 0.3201 0.044 Uiso 1 1 calc R U
H22B H 0.5137 0.5376 0.3355 0.044 Uiso 1 1 calc R U
H22C H 0.4333 0.6319 0.3906 0.044 Uiso 1 1 calc R U
C23 C 0.10959(18) 0.36038(19) 0.23983(9) 0.0158(3) Uani 1 1 d . .
H23A H 0.0584 0.2823 0.2470 0.019 Uiso 1 1 calc R U
H23B H 0.2004 0.3194 0.2692 0.019 Uiso 1 1 calc R U
C24 C 0.1467(2) 0.4025(2) 0.15841(10) 0.0200(4) Uani 1 1 d . .
H24A H 0.1925 0.4849 0.1495 0.024 Uiso 1 1 calc R U
H24B H 0.0576 0.4342 0.1277 0.024 Uiso 1 1 calc R U
C25 C 0.2493(2) 0.2724(2) 0.13661(11) 0.0245(4) Uani 1 1 d . .
H25A H 0.3361 0.2380 0.1692 0.029 Uiso 1 1 calc R U
H25B H 0.2015 0.1917 0.1437 0.029 Uiso 1 1 calc R U
C26 C 0.2941(2) 0.3127(3) 0.05611(11) 0.0288(4) Uani 1 1 d . .
H26A H 0.3517 0.2253 0.0426 0.043 Uiso 1 1 calc R U
H26B H 0.3512 0.3845 0.0502 0.043 Uiso 1 1 calc R U
H26C H 0.2081 0.3543 0.0240 0.043 Uiso 1 1 calc R U
C27 C -0.12022(18) 0.55685(19) 0.22393(9) 0.0148(3) Uani 1 1 d . .
H27A H -0.0938 0.5969 0.1727 0.018 Uiso 1 1 calc R U
H27B H -0.1746 0.6398 0.2433 0.018 Uiso 1 1 calc R U
C28 C -0.21902(19) 0.4578(2) 0.22215(9) 0.0174(3) Uani 1 1 d . .
H28A H -0.2568 0.4271 0.2720 0.021 Uiso 1 1 calc R U
H28B H -0.1637 0.3694 0.2075 0.021 Uiso 1 1 calc R U
C29 C -0.3449(2) 0.5379(2) 0.16721(10) 0.0209(4) Uani 1 1 d . .
H29A H -0.3958 0.6297 0.1800 0.025 Uiso 1 1 calc R U
H29B H -0.3071 0.5631 0.1169 0.025 Uiso 1 1 calc R U
C30 C -0.4508(2) 0.4440(2) 0.16817(11) 0.0253(4) Uani 1 1 d . .
H30A H -0.5274 0.4960 0.1311 0.038 Uiso 1 1 calc R U
H30B H -0.4929 0.4241 0.2171 0.038 Uiso 1 1 calc R U
H30C H -0.3999 0.3519 0.1569 0.038 Uiso 1 1 calc R U

loop_
_atom_site_aniso_label
_atom_site_aniso_U_11
_atom_site_aniso_U_22
_atom_site_aniso_U_33
_atom_site_aniso_U_23
_atom_site_aniso_U_13
_atom_site_aniso_U_12
Pt 0.01834(4) 0.01334(4) 0.01740(4) -0.00559(3) 0.00217(3) -0.00489(3)
S 0.0187(2) 0.0134(2) 0.0194(2) -0.00600(16) 0.00107(16) -0.00512(16)
Cl 0.0194(2) 0.0286(2) 0.0276(2) -0.01368(19) -0.00031(17) -0.00462(18)
N1 0.0189(8) 0.0194(8) 0.0182(7) -0.0043(6) 0.0042(6) -0.0053(6)
N2 0.0181(8) 0.0208(8) 0.0232(8) -0.0097(6) 0.0048(6) -0.0082(7)
O1 0.0210(7) 0.0312(8) 0.0218(6) -0.0110(6) 0.0015(5) -0.0056(6)
O2 0.0256(7) 0.0218(7) 0.0344(7) -0.0148(6) 0.0078(6) -0.0106(6)
O3 0.0233(7) 0.0170(7) 0.0361(7) -0.0137(6) -0.0005(6) -0.0051(5)
O4 0.0303(7) 0.0160(6) 0.0224(6) -0.0051(5) -0.0027(5) -0.0056(6)
O5 0.0231(7) 0.0344(8) 0.0275(7) -0.0111(6) 0.0042(5) -0.0136(6)
C1 0.0221(9) 0.0166(9) 0.0173(8) -0.0006(7) 0.0012(7) -0.0038(7)
C2 0.0222(9) 0.0167(9) 0.0150(8) -0.0008(7) 0.0026(7) -0.0024(7)
C3 0.0274(10) 0.0252(10) 0.0196(9) -0.0035(8) -0.0002(7) -0.0065(8)
C4 0.0239(10) 0.0330(12) 0.0280(10) -0.0054(9) -0.0011(8) -0.0068(9)
C5 0.0230(10) 0.0322(11) 0.0280(10) -0.0055(9) 0.0064(8) -0.0017(8)
C6 0.0341(11) 0.0327(12) 0.0243(10) -0.0113(9) 0.0059(8) -0.0073(9)
C7 0.0275(10) 0.0266(10) 0.0223(9) -0.0062(8) 0.0019(8) -0.0084(8)
C8 0.0217(9) 0.0143(8) 0.0189(8) -0.0027(7) -0.0001(7) -0.0037(7)
C9 0.0186(8) 0.0136(8) 0.0180(8) -0.0015(7) 0.0011(6) 0.0000(7)
C10 0.0219(9) 0.0173(9) 0.0202(8) -0.0032(7) -0.0030(7) -0.0026(7)
C11 0.0216(9) 0.0207(10) 0.0262(9) 0.0006(8) -0.0019(7) -0.0049(8)
C12 0.0209(9) 0.0219(10) 0.0228(9) 0.0024(7) 0.0032(7) 0.0013(8)
C13 0.0273(10) 0.0208(10) 0.0178(8) -0.0034(7) -0.0005(7) 0.0028(8)
C14 0.0234(9) 0.0169(9) 0.0237(9) -0.0057(7) -0.0019(7) -0.0012(7)
N3 0.0142(7) 0.0113(7) 0.0135(6) -0.0027(5) -0.0003(5) -0.0028(5)
C15 0.0173(8) 0.0127(8) 0.0121(7) -0.0009(6) -0.0003(6) -0.0052(6)
C16 0.0204(8) 0.0147(8) 0.0151(8) -0.0040(6) 0.0020(6) -0.0059(7)
C17 0.0262(9) 0.0182(9) 0.0147(8) -0.0056(7) 0.0020(7) -0.0080(7)
C18 0.0327(11) 0.0263(10) 0.0237(9) -0.0050(8) 0.0061(8) -0.0153(9)
C19 0.0161(8) 0.0133(8) 0.0160(7) -0.0030(6) 0.0005(6) -0.0060(6)
C20 0.0176(8) 0.0188(9) 0.0191(8) -0.0031(7) -0.0025(7) -0.0052(7)
C21 0.0165(9) 0.0207(9) 0.0348(10) -0.0080(8) -0.0006(7) -0.0070(7)
C22 0.0182(9) 0.0352(12) 0.0386(11) -0.0159(9) -0.0011(8) -0.0082(8)
C23 0.0159(8) 0.0135(8) 0.0172(8) -0.0051(6) -0.0006(6) -0.0008(6)
C24 0.0192(9) 0.0206(9) 0.0193(8) -0.0065(7) 0.0034(7) -0.0022(7)
C25 0.0247(10) 0.0247(10) 0.0257(9) -0.0129(8) 0.0058(7) -0.0035(8)
C26 0.0260(10) 0.0402(12) 0.0269(10) -0.0191(9) 0.0073(8) -0.0105(9)
C27 0.0145(8) 0.0146(8) 0.0141(7) -0.0028(6) -0.0025(6) -0.0017(6)
C28 0.0174(8) 0.0170(8) 0.0184(8) -0.0040(7) -0.0013(6) -0.0055(7)
C29 0.0197(9) 0.0228(10) 0.0202(8) -0.0045(7) -0.0035(7) -0.0054(7)
C30 0.0215(9) 0.0310(11) 0.0266(9) -0.0099(8) -0.0041(7) -0.0090(8)

loop_
_atom_type_symbol
_atom_type_description
_atom_type_scat_dispersion_real
_atom_type_scat_dispersion_imag
_atom_type_scat_source
C C 0.0033 0.0016 'International Tables Vol C Tables 4.2.6.8 and 6.1.1.4'
H H 0.0000 0.0000 'International Tables Vol C Tables 4.2.6.8 and 6.1.1.4'
N N 0.0061 0.0033 'International Tables Vol C Tables 4.2.6.8 and 6.1.1.4'
O O 0.0106 0.0060 'International Tables Vol C Tables 4.2.6.8 and 6.1.1.4'
S S 0.1246 0.1234 'International Tables Vol C Tables 4.2.6.8 and 6.1.1.4'
Cl Cl 0.1484 0.1585 'International Tables Vol C Tables 4.2.6.8 and 6.1.1.4'
Pt Pt -1.7033 8.3905 'International Tables Vol C Tables 4.2.6.8 and 6.1.1.4'

loop_
_geom_angle_atom_site_label_1
_geom_angle_atom_site_label_2
_geom_angle_atom_site_label_3
_geom_angle
N1 Pt N2 177.79(6)
N1 Pt S 85.00(5)
N2 Pt S 95.40(5)
N1 Pt Cl 95.35(5)
N2 Pt Cl 84.13(5)
S Pt Cl 176.909(16)
O4 S O5 111.47(9)
O4 S O3 109.82(8)
O5 S O3 107.50(8)
O4 S Pt 109.25(6)
O5 S Pt 109.78(6)
O3 S Pt 108.97(6)
C1 N1 Pt 135.34(14)
C1 N1 H1N 114.2(15)
Pt N1 H1N 110.1(15)
C8 N2 Pt 136.30(14)
C8 N2 H2N 109.3(19)
Pt N2 H2N 113.7(18)
C1 O1 H1O 106(2)
C8 O2 H2O 111.3(19)
S O3 H2O 114.4(15)
N1 C1 O1 122.80(18)
N1 C1 C2 122.94(17)
O1 C1 C2 114.20(16)
C3 C2 C7 119.30(18)
C3 C2 C1 121.77(17)
C7 C2 C1 118.92(17)
C4 C3 C2 119.94(19)
C4 C3 H3 120.0
C2 C3 H3 120.0
C3 C4 C5 120.6(2)
C3 C4 H4 119.7
C5 C4 H4 119.7
C6 C5 C4 120.05(19)
C6 C5 H5 120.0
C4 C5 H5 120.0
C5 C6 C7 120.05(19)
C5 C6 H6 120.0
C7 C6 H6 120.0
C6 C7 C2 120.07(19)
C6 C7 H7 120.0
C2 C7 H7 120.0
N2 C8 O2 123.09(18)
N2 C8 C9 121.26(17)
O2 C8 C9 115.64(16)
C10 C9 C14 119.42(17)
C10 C9 C8 122.30(16)
C14 C9 C8 118.21(17)
C11 C10 C9 120.14(18)
C11 C10 H10 119.9
C9 C10 H10 119.9
C10 C11 C12 120.20(18)
C10 C11 H11 119.9
C12 C11 H11 119.9
C13 C12 C11 120.27(18)
C13 C12 H12 119.9
C11 C12 H12 119.9
C12 C13 C14 119.98(18)
C12 C13 H13 120.0
C14 C13 H13 120.0
C13 C14 C9 119.92(18)
C13 C14 H14 120.0
C9 C14 H14 120.0
C15 N3 C23 106.49(12)
C15 N3 C27 111.14(13)
C23 N3 C27 110.55(12)
C15 N3 C19 110.95(12)
C23 N3 C19 111.24(13)
C27 N3 C19 106.55(12)
N3 C15 C16 115.20(13)
N3 C15 H15A 108.5
C16 C15 H15A 108.5
N3 C15 H15B 108.5
C16 C15 H15B 108.5
H15A C15 H15B 107.5
C15 C16 C17 110.25(14)
C15 C16 H16A 109.6
C17 C16 H16A 109.6
C15 C16 H16B 109.6
C17 C16 H16B 109.6
H16A C16 H16B 108.1
C18 C17 C16 114.15(15)
C18 C17 H17A 108.7
C16 C17 H17A 108.7
C18 C17 H17B 108.7
C16 C17 H17B 108.7
H17A C17 H17B 107.6
C17 C18 H18A 109.5
C17 C18 H18B 109.5
H18A C18 H18B 109.5
C17 C18 H18C 109.5
H18A C18 H18C 109.5
H18B C18 H18C 109.5
C20 C19 N3 116.10(14)
C20 C19 H19A 108.3
N3 C19 H19A 108.3
C20 C19 H19B 108.3
N3 C19 H19B 108.3
H19A C19 H19B 107.4
C19 C20 C21 109.80(15)
C19 C20 H20A 109.7
C21 C20 H20A 109.7
C19 C20 H20B 109.7
C21 C20 H20B 109.7
H20A C20 H20B 108.2
C22 C21 C20 111.84(16)
C22 C21 H21A 109.2
C20 C21 H21A 109.2
C22 C21 H21B 109.2
C20 C21 H21B 109.2
H21A C21 H21B 107.9
C21 C22 H22A 109.5
C21 C22 H22B 109.5
H22A C22 H22B 109.5
C21 C22 H22C 109.5
H22A C22 H22C 109.5
H22B C22 H22C 109.5
N3 C23 C24 115.52(14)
N3 C23 H23A 108.4
C24 C23 H23A 108.4
N3 C23 H23B 108.4
C24 C23 H23B 108.4
H23A C23 H23B 107.5
C23 C24 C25 110.17(15)
C23 C24 H24A 109.6
C25 C24 H24A 109.6
C23 C24 H24B 109.6
C25 C24 H24B 109.6
H24A C24 H24B 108.1
C26 C25 C24 111.57(17)
C26 C25 H25A 109.3
C24 C25 H25A 109.3
C26 C25 H25B 109.3
C24 C25 H25B 109.3
H25A C25 H25B 108.0
C25 C26 H26A 109.5
C25 C26 H26B 109.5
H26A C26 H26B 109.5
C25 C26 H26C 109.5
H26A C26 H26C 109.5
H26B C26 H26C 109.5
N3 C27 C28 115.08(14)
N3 C27 H27A 108.5
C28 C27 H27A 108.5
N3 C27 H27B 108.5
C28 C27 H27B 108.5
H27A C27 H27B 107.5
C27 C28 C29 110.42(14)
C27 C28 H28A 109.6
C29 C28 H28A 109.6
C27 C28 H28B 109.6
C29 C28 H28B 109.6
H28A C28 H28B 108.1
C30 C29 C28 111.34(16)
C30 C29 H29A 109.4
C28 C29 H29A 109.4
C30 C29 H29B 109.4
C28 C29 H29B 109.4
H29A C29 H29B 108.0
C29 C30 H30A 109.5
C29 C30 H30B 109.5
H30A C30 H30B 109.5
C29 C30 H30C 109.5
H30A C30 H30C 109.5
H30B C30 H30C 109.5

loop_
_geom_bond_atom_site_label_1
_geom_bond_atom_site_label_2
_geom_bond_distance
Pt N1 2.0249(15)
Pt N2 2.0352(16)
Pt S 2.2441(4)
Pt Cl 2.4064(4)
S O4 1.4659(14)
S O5 1.4825(14)
S O3 1.5113(13)
N1 C1 1.285(2)
N1 H1N 0.90(2)
N2 C8 1.301(2)
N2 H2N 0.84(3)
O1 C1 1.329(2)
O1 H1O 0.86(3)
O2 C8 1.302(2)
O2 H2O 1.10(4)
O3 H2O 1.35(4)
C1 C2 1.491(3)
C2 C3 1.402(3)
C2 C7 1.405(3)
C3 C4 1.386(3)
C3 H3 0.9500
C4 C5 1.389(3)
C4 H4 0.9500
C5 C6 1.388(3)
C5 H5 0.9500
C6 C7 1.394(3)
C6 H6 0.9500
C7 H7 0.9500
C8 C9 1.495(3)
C9 C10 1.402(3)
C9 C14 1.402(3)
C10 C11 1.389(3)
C10 H10 0.9500
C11 C12 1.391(3)
C11 H11 0.9500
C12 C13 1.388(3)
C12 H12 0.9500
C13 C14 1.400(3)
C13 H13 0.9500
C14 H14 0.9500
N3 C15 1.524(2)
N3 C23 1.525(2)
N3 C27 1.526(2)
N3 C19 1.529(2)
C15 C16 1.528(2)
C15 H15A 0.9900
C15 H15B 0.9900
C16 C17 1.540(2)
C16 H16A 0.9900
C16 H16B 0.9900
C17 C18 1.526(3)
C17 H17A 0.9900
C17 H17B 0.9900
C18 H18A 0.9800
C18 H18B 0.9800
C18 H18C 0.9800
C19 C20 1.526(2)
C19 H19A 0.9900
C19 H19B 0.9900
C20 C21 1.536(3)
C20 H20A 0.9900
C20 H20B 0.9900
C21 C22 1.533(3)
C21 H21A 0.9900
C21 H21B 0.9900
C22 H22A 0.9800
C22 H22B 0.9800
C22 H22C 0.9800
C23 C24 1.527(2)
C23 H23A 0.9900
C23 H23B 0.9900
C24 C25 1.533(3)
C24 H24A 0.9900
C24 H24B 0.9900
C25 C26 1.531(3)
C25 H25A 0.9900
C25 H25B 0.9900
C26 H26A 0.9800
C26 H26B 0.9800
C26 H26C 0.9800
C27 C28 1.527(2)
C27 H27A 0.9900
C27 H27B 0.9900
C28 C29 1.536(2)
C28 H28A 0.9900
C28 H28B 0.9900
C29 C30 1.534(3)
C29 H29A 0.9900
C29 H29B 0.9900
C30 H30A 0.9800
C30 H30B 0.9800
C30 H30C 0.9800
